data_4337029
loop_
_publ_author_name
'Adrien Kaeser'
'B\'eatrice Delavaux-Nicot'
'Carine Duhayon'
'Yannick Coppel'
'Jean-Fran\,cois Nierengarten'

_publ_contact_author_address
; 
Laboratoire de Chimie de Coordination du CNRS
(UPR 8241), Universit\'e de Toulouse (UPS, INP), 
205 Route de Narbonne, 31077 Toulouse, France
;
_publ_contact_author_email nierengarten@unistra.fr
_publ_contact_author_name 'Adrien Kaeser'
_publ_contact_author_phone '+33 (0)3 68 85 27 63'
_publ_section_title
;
 Heteroleptic Silver(I) Complexes Prepared from Phenanthroline and
 Bis-phosphine Ligands
;
_journal_name_full 'Inorganic Chemistry'
_journal_page_first 14343
_journal_page_last 14354
_journal_paper_doi 10.1021/ic402342y
_journal_volume 52
_journal_year 2013
_chemical_formula_moiety ' C48 H36 Ag N2 O P2, B F4, C H2 Cl2  '
_chemical_formula_sum 'C49 H38 Ag B Cl2 F4 N2 O P2'
_chemical_formula_weight 998.38
_space_group_IT_number 2
_symmetry_cell_setting triclinic
_symmetry_space_group_name_Hall '-P 1'
_symmetry_space_group_name_H-M 'P -1'
_atom_sites_solution_hydrogens geom
_atom_sites_solution_primary direct
_audit_creation_date 06-05-05
_audit_creation_method CRYSTALS_ver_12.51
_cell_angle_alpha 77.871(4)
_cell_angle_beta 80.596(5)
_cell_angle_gamma 89.471(4)
_cell_formula_units_Z 2
_cell_length_a 11.9918(5)
_cell_length_b 12.8882(6)
_cell_length_c 14.8827(7)
_cell_measurement_reflns_used 8448
_cell_measurement_temperature 180
_cell_measurement_theta_max 28
_cell_measurement_theta_min 3
_cell_volume 2217.84(18)
_computing_cell_refinement 'CrysAlis RED, (Oxford Diffraction, 2002)'
_computing_data_collection 'Xcalibur, (Oxford Diffraction, 2002)'
_computing_data_reduction 'CrysAlis RED, (Oxford Diffraction, 2002)'
_computing_molecular_graphics 'CAMERON (Watkin et al., 1996)'
_computing_publication_material 'CRYSTALS (Betteridge et al., 2003)'
_computing_structure_refinement 'CRYSTALS (Betteridge et al., 2003)'
_computing_structure_solution 'SIR92 (Altomare et al., 1994)'
_diffrn_ambient_temperature 180
_diffrn_measured_fraction_theta_full 0.995
_diffrn_measured_fraction_theta_max 0.989
_diffrn_measurement_device_type 'Oxford Diffraction XCALIBUR'
_diffrn_measurement_method '\f & \w scans'
_diffrn_radiation_monochromator graphite
_diffrn_radiation_type 'Mo K\a'
_diffrn_radiation_wavelength 0.71073
_diffrn_reflns_av_R_equivalents 0.028
_diffrn_reflns_limit_h_max 16
_diffrn_reflns_limit_h_min -16
_diffrn_reflns_limit_k_max 17
_diffrn_reflns_limit_k_min -17
_diffrn_reflns_limit_l_max 20
_diffrn_reflns_limit_l_min -20
_diffrn_reflns_number 20802
_diffrn_reflns_theta_full 26.969
_diffrn_reflns_theta_max 28.999
_diffrn_reflns_theta_min 3.192
_diffrn_standards_number 0
_exptl_absorpt_coefficient_mu 0.704
_exptl_absorpt_correction_T_max 0.84
_exptl_absorpt_correction_T_min 0.72
_exptl_absorpt_correction_type multi-scan
_exptl_absorpt_process_details
;
[c.f. r.h. blessing, acta cryst. (1995), a51, 33-38]
;
_exptl_crystal_colour colorless
_exptl_crystal_density_diffrn 1.495
_exptl_crystal_description block
_exptl_crystal_F_000 1012
_exptl_crystal_size_max 0.38
_exptl_crystal_size_mid 0.25
_exptl_crystal_size_min 0.25
_refine_diff_density_max 0.73
_refine_diff_density_min -0.79
_refine_ls_extinction_method none
_refine_ls_goodness_of_fit_ref 1.1066
_refine_ls_hydrogen_treatment constr
_refine_ls_matrix_type full
_refine_ls_number_parameters 559
_refine_ls_number_reflns 7982
_refine_ls_number_restraints 0
_refine_ls_R_factor_all 0.0501
_refine_ls_R_factor_gt 0.0323
_refine_ls_shift/su_max 0.001423
_refine_ls_structure_factor_coef F
_refine_ls_weighting_details
;
 Method, part 1, Chebychev polynomial, (Watkin, 1994, Prince, 1982) 
 [weight] = 1.0/[A~0~*T~0~(x)+A~1~*T~1~(x) ... +A~n-1~]*T~n-1~(x)] 
 where A~i~ are the Chebychev coefficients listed below and x= Fcalc/Fmax 
 Method = Robust Weighting (Prince, 1982) 
 W = [weight] * [1-(deltaF/6*sigmaF)^2^]^2^ 
 A~i~ are: 
 4.12 -1.64 2.91 
;
_refine_ls_weighting_scheme calc
_refine_ls_wR_factor_all 0.0385
_refine_ls_wR_factor_gt 0.0380
_refine_ls_wR_factor_ref 0.0380
_reflns_limit_h_max 16
_reflns_limit_h_min -16
_reflns_limit_k_max 17
_reflns_limit_k_min -17
_reflns_limit_l_max 20
_reflns_limit_l_min 0
_reflns_number_gt 7982
_reflns_number_total 11753
_reflns_threshold_expression I>3.0\s(I)
_cod_data_source_file ic402342y_si_008.cif
_cod_data_source_block CRYSTALS_cif
_cod_original_sg_symbol_H-M 'P -1 '
_cod_original_formula_sum 'C49 H38 Ag1 B1 Cl2 F4 N2 O1 P2'
_cod_database_code 4337029

loop_
_symmetry_equiv_pos_as_xyz
x,y,z
-x,-y,-z

loop_
_atom_site_label
_atom_site_type_symbol
_atom_site_fract_x
_atom_site_fract_y
_atom_site_fract_z
_atom_site_U_iso_or_equiv
_atom_site_occupancy
_atom_site_adp_type
_atom_site_refinement_flags_posn
Ag1 Ag 0.142216(16) 0.252661(15) 0.833957(13) 0.0254 1.0000 Uani .
P1 P 0.34108(5) 0.30442(5) 0.84728(4) 0.0220 1.0000 Uani .
P2 P 0.07506(5) 0.34929(4) 0.69938(4) 0.0203 1.0000 Uani .
N1 N 0.14456(17) 0.08047(16) 0.92215(15) 0.0290 1.0000 Uani .
N2 N 0.04696(18) 0.25066(19) 0.98758(15) 0.0331 1.0000 Uani .
C1 C 0.3709(2) 0.44418(18) 0.84313(16) 0.0246 1.0000 Uani .
C2 C 0.4536(2) 0.4763(2) 0.88874(17) 0.0310 1.0000 Uani .
C3 C 0.4731(2) 0.5829(2) 0.88577(19) 0.0370 1.0000 Uani .
C4 C 0.4091(3) 0.6592(2) 0.8396(2) 0.0386 1.0000 Uani .
C5 C 0.3254(2) 0.6294(2) 0.7946(2) 0.0349 1.0000 Uani .
C6 C 0.3094(2) 0.52310(19) 0.79607(16) 0.0264 1.0000 Uani .
C7 C 0.25572(18) 0.49526(17) 0.65627(15) 0.0229 1.0000 Uani .
C8 C 0.3468(2) 0.5546(2) 0.60023(18) 0.0300 1.0000 Uani .
C9 C 0.3685(2) 0.5529(2) 0.50578(18) 0.0324 1.0000 Uani .
C10 C 0.3009(2) 0.4928(2) 0.46831(18) 0.0323 1.0000 Uani .
C11 C 0.2105(2) 0.43324(19) 0.52541(16) 0.0260 1.0000 Uani .
C12 C 0.18553(18) 0.43375(17) 0.62028(16) 0.0223 1.0000 Uani .
C13 C 0.4512(2) 0.26466(19) 0.76259(17) 0.0279 1.0000 Uani .
C14 C 0.5644(2) 0.2959(2) 0.75194(19) 0.0365 1.0000 Uani .
C15 C 0.6461(3) 0.2537(3) 0.6939(2) 0.0472 1.0000 Uani .
C16 C 0.6168(3) 0.1813(3) 0.6444(3) 0.0526 1.0000 Uani .
C17 C 0.5047(3) 0.1515(3) 0.6532(3) 0.0548 1.0000 Uani .
C18 C 0.4221(3) 0.1926(2) 0.7123(2) 0.0403 1.0000 Uani .
C19 C 0.37847(19) 0.23877(18) 0.95902(16) 0.0244 1.0000 Uani .
C20 C 0.3109(2) 0.2574(2) 1.04009(16) 0.0275 1.0000 Uani .
C21 C 0.3265(2) 0.2007(2) 1.12694(18) 0.0336 1.0000 Uani .
C22 C 0.4093(2) 0.1250(2) 1.13472(19) 0.0360 1.0000 Uani .
C23 C 0.4775(3) 0.1073(2) 1.0554(2) 0.0392 1.0000 Uani .
C24 C 0.4617(2) 0.1632(2) 0.96788(18) 0.0330 1.0000 Uani .
C25 C -0.03672(19) 0.43924(19) 0.72977(16) 0.0243 1.0000 Uani .
C26 C -0.0446(2) 0.5409(2) 0.67811(18) 0.0317 1.0000 Uani .
C27 C -0.1359(3) 0.6026(2) 0.7020(2) 0.0431 1.0000 Uani .
C28 C -0.2184(3) 0.5633(3) 0.7770(2) 0.0466 1.0000 Uani .
C29 C -0.2097(2) 0.4632(3) 0.8302(2) 0.0475 1.0000 Uani .
C30 C -0.1182(2) 0.4016(2) 0.8064(2) 0.0364 1.0000 Uani .
C31 C 0.01677(18) 0.27873(17) 0.62318(15) 0.0214 1.0000 Uani .
C32 C 0.0616(2) 0.18124(19) 0.61302(17) 0.0290 1.0000 Uani .
C33 C 0.0236(3) 0.1260(2) 0.55292(19) 0.0363 1.0000 Uani .
C34 C -0.0613(2) 0.1662(2) 0.50410(18) 0.0344 1.0000 Uani .
C35 C -0.1075(2) 0.2628(2) 0.51399(17) 0.0299 1.0000 Uani .
C36 C -0.06852(19) 0.31941(18) 0.57313(16) 0.0245 1.0000 Uani .
C37 C 0.1940(2) 0.0000(2) 0.8911(2) 0.0377 1.0000 Uani .
C38 C 0.2193(3) -0.0933(2) 0.9508(3) 0.0510 1.0000 Uani .
C39 C 0.1918(3) -0.1013(3) 1.0446(3) 0.0557 1.0000 Uani .
C40 C 0.1378(2) -0.0188(2) 1.0801(2) 0.0443 1.0000 Uani .
C41 C 0.1154(2) 0.0727(2) 1.01615(18) 0.0339 1.0000 Uani .
C42 C 0.0621(2) 0.1612(2) 1.04965(18) 0.0337 1.0000 Uani .
C43 C 0.0290(3) 0.1528(3) 1.1469(2) 0.0485 1.0000 Uani .
C44 C -0.0204(3) 0.2412(4) 1.1770(2) 0.0619 1.0000 Uani .
C45 C -0.0345(3) 0.3309(4) 1.1144(3) 0.0612 1.0000 Uani .
C46 C 0.0005(3) 0.3322(3) 1.0199(2) 0.0459 1.0000 Uani .
C47 C 0.1022(3) -0.0238(3) 1.1781(2) 0.0599 1.0000 Uani .
C48 C 0.0497(3) 0.0570(4) 1.2094(2) 0.0613 1.0000 Uani .
C49 C 0.3649(4) 0.1255(3) 0.4201(4) 0.0791 1.0000 Uani .
O1 O 0.22518(14) 0.49483(13) 0.75022(11) 0.0260 1.0000 Uani .
Cl1 Cl 0.25217(9) 0.08352(8) 0.37407(7) 0.0630 1.0000 Uani .
Cl2 Cl 0.38520(14) 0.25875(10) 0.39488(17) 0.1305 1.0000 Uani .
B1 B 0.2961(3) -0.0882(3) 0.6527(2) 0.0410 1.0000 Uani .
F1 F 0.3766(2) -0.0769(2) 0.57562(19) 0.0862 1.0000 Uani .
F2 F 0.3444(2) -0.11165(18) 0.73134(17) 0.0724 1.0000 Uani .
F3 F 0.2407(3) 0.0053(2) 0.6497(2) 0.1035 1.0000 Uani .
F4 F 0.2249(2) -0.1706(3) 0.6521(2) 0.0975 1.0000 Uani .
H21 H 0.4989 0.4215 0.9240 0.0374 1.0000 Uiso R
H31 H 0.5338 0.6047 0.9173 0.0441 1.0000 Uiso R
H41 H 0.4230 0.7359 0.8383 0.0464 1.0000 Uiso R
H51 H 0.2774 0.6838 0.7620 0.0418 1.0000 Uiso R
H81 H 0.3955 0.5983 0.6273 0.0348 1.0000 Uiso R
H91 H 0.4339 0.5955 0.4647 0.0367 1.0000 Uiso R
H101 H 0.3169 0.4924 0.4003 0.0371 1.0000 Uiso R
H111 H 0.1623 0.3889 0.4984 0.0307 1.0000 Uiso R
H141 H 0.5861 0.3493 0.7864 0.0421 1.0000 Uiso R
H151 H 0.7272 0.2758 0.6877 0.0524 1.0000 Uiso R
H161 H 0.6764 0.1507 0.6030 0.0597 1.0000 Uiso R
H171 H 0.4826 0.1006 0.6165 0.0649 1.0000 Uiso R
H181 H 0.3412 0.1699 0.7191 0.0491 1.0000 Uiso R
H201 H 0.2512 0.3121 1.0351 0.0339 1.0000 Uiso R
H211 H 0.2779 0.2144 1.1843 0.0406 1.0000 Uiso R
H221 H 0.4198 0.0834 1.1974 0.0429 1.0000 Uiso R
H231 H 0.5384 0.0539 1.0607 0.0457 1.0000 Uiso R
H241 H 0.5104 0.1492 0.9106 0.0388 1.0000 Uiso R
H261 H 0.0154 0.5696 0.6237 0.0390 1.0000 Uiso R
H271 H -0.1417 0.6758 0.6642 0.0555 1.0000 Uiso R
H281 H -0.2847 0.6076 0.7931 0.0591 1.0000 Uiso R
H291 H -0.2686 0.4351 0.8857 0.0577 1.0000 Uiso R
H301 H -0.1113 0.3291 0.8451 0.0431 1.0000 Uiso R
H321 H 0.1217 0.1509 0.6495 0.0349 1.0000 Uiso R
H331 H 0.0578 0.0568 0.5449 0.0443 1.0000 Uiso R
H341 H -0.0892 0.1257 0.4615 0.0411 1.0000 Uiso R
H351 H -0.1691 0.2919 0.4787 0.0360 1.0000 Uiso R
H361 H -0.1013 0.3895 0.5799 0.0298 1.0000 Uiso R
H371 H 0.2139 0.0063 0.8222 0.0452 1.0000 Uiso R
H381 H 0.2570 -0.1528 0.9252 0.0599 1.0000 Uiso R
H391 H 0.2102 -0.1667 1.0885 0.0624 1.0000 Uiso R
H441 H -0.0455 0.2373 1.2451 0.0737 1.0000 Uiso R
H451 H -0.0691 0.3945 1.1354 0.0748 1.0000 Uiso R
H461 H -0.0096 0.3985 0.9734 0.0576 1.0000 Uiso R
H471 H 0.1172 -0.0892 1.2236 0.0648 1.0000 Uiso R
H481 H 0.0245 0.0504 1.2779 0.0689 1.0000 Uiso R
H491 H 0.3498 0.1004 0.4894 0.0961 1.0000 Uiso R
H492 H 0.4355 0.0930 0.3938 0.0961 1.0000 Uiso R

loop_
_atom_site_aniso_label
_atom_site_aniso_U_11
_atom_site_aniso_U_22
_atom_site_aniso_U_33
_atom_site_aniso_U_23
_atom_site_aniso_U_13
_atom_site_aniso_U_12
Ag1 0.02529(9) 0.02702(9) 0.02267(8) -0.00055(6) -0.00603(6) -0.00097(6)
P1 0.0212(3) 0.0230(3) 0.0216(3) -0.0027(2) -0.0055(2) -0.0028(2)
P2 0.0185(2) 0.0209(3) 0.0217(3) -0.0033(2) -0.0053(2) 0.0000(2)
N1 0.0241(9) 0.0289(10) 0.0311(10) 0.0009(8) -0.0051(8) -0.0072(8)
N2 0.0255(10) 0.0444(12) 0.0274(10) -0.0061(9) -0.0004(8) -0.0029(9)
C1 0.0267(11) 0.0242(10) 0.0218(10) -0.0017(8) -0.0045(8) -0.0064(9)
C2 0.0324(12) 0.0342(12) 0.0264(11) -0.0016(9) -0.0101(9) -0.0084(10)
C3 0.0428(15) 0.0399(14) 0.0302(12) -0.0083(11) -0.0097(11) -0.0174(12)
C4 0.0496(16) 0.0296(12) 0.0384(14) -0.0080(11) -0.0110(12) -0.0128(11)
C5 0.0408(14) 0.0263(12) 0.0386(14) -0.0058(10) -0.0106(11) -0.0045(10)
C6 0.0285(11) 0.0277(11) 0.0242(10) -0.0054(9) -0.0078(9) -0.0055(9)
C7 0.0216(10) 0.0230(10) 0.0231(10) -0.0004(8) -0.0066(8) 0.0022(8)
C8 0.0266(11) 0.0294(12) 0.0323(12) -0.0003(9) -0.0073(9) -0.0037(9)
C9 0.0237(11) 0.0363(13) 0.0320(12) 0.0020(10) -0.0017(9) -0.0024(10)
C10 0.0302(12) 0.0376(13) 0.0255(11) -0.0029(10) 0.0008(9) 0.0023(10)
C11 0.0250(10) 0.0290(11) 0.0233(10) -0.0033(9) -0.0045(8) 0.0004(9)
C12 0.0191(9) 0.0222(10) 0.0257(10) -0.0031(8) -0.0067(8) 0.0021(8)
C13 0.0281(11) 0.0280(11) 0.0254(11) -0.0022(9) -0.0021(9) -0.0006(9)
C14 0.0302(12) 0.0441(15) 0.0323(13) -0.0053(11) 0.0007(10) -0.0088(11)
C15 0.0301(14) 0.0541(18) 0.0483(17) -0.0008(14) 0.0067(12) -0.0004(13)
C16 0.0502(18) 0.0458(17) 0.0532(19) -0.0090(15) 0.0147(15) 0.0016(14)
C17 0.057(2) 0.0485(18) 0.060(2) -0.0288(16) 0.0105(16) -0.0042(15)
C18 0.0371(14) 0.0406(15) 0.0449(16) -0.0175(12) -0.0004(12) -0.0040(12)
C19 0.0230(10) 0.0242(10) 0.0251(10) -0.0013(8) -0.0063(8) -0.0065(8)
C20 0.0278(11) 0.0301(12) 0.0255(11) -0.0052(9) -0.0072(9) -0.0020(9)
C21 0.0363(13) 0.0376(13) 0.0274(12) -0.0078(10) -0.0054(10) -0.0089(11)
C22 0.0430(15) 0.0336(13) 0.0311(13) 0.0000(10) -0.0138(11) -0.0056(11)
C23 0.0403(15) 0.0349(13) 0.0410(15) 0.0001(11) -0.0138(12) 0.0071(11)
C24 0.0313(12) 0.0344(13) 0.0308(12) -0.0024(10) -0.0034(10) 0.0051(10)
C25 0.0210(10) 0.0285(11) 0.0259(11) -0.0099(9) -0.0058(8) 0.0008(8)
C26 0.0358(13) 0.0299(12) 0.0303(12) -0.0071(10) -0.0076(10) 0.0079(10)
C27 0.0466(16) 0.0347(14) 0.0561(18) -0.0197(13) -0.0193(14) 0.0166(12)
C28 0.0331(14) 0.0537(18) 0.063(2) -0.0348(16) -0.0085(13) 0.0140(13)
C29 0.0284(13) 0.0578(19) 0.0560(19) -0.0230(15) 0.0081(13) -0.0023(13)
C30 0.0274(12) 0.0382(14) 0.0405(14) -0.0068(11) 0.0020(10) -0.0031(10)
C31 0.0208(10) 0.0215(10) 0.0213(10) -0.0032(8) -0.0034(8) -0.0012(8)
C32 0.0301(12) 0.0265(11) 0.0314(12) -0.0064(9) -0.0081(10) 0.0061(9)
C33 0.0481(16) 0.0275(12) 0.0366(14) -0.0125(10) -0.0096(12) 0.0059(11)
C34 0.0433(14) 0.0322(13) 0.0294(12) -0.0103(10) -0.0054(11) -0.0071(11)
C35 0.0267(11) 0.0353(13) 0.0288(12) -0.0060(10) -0.0089(9) -0.0010(10)
C36 0.0216(10) 0.0250(10) 0.0277(11) -0.0046(9) -0.0080(9) 0.0024(8)
C37 0.0318(13) 0.0275(12) 0.0514(16) -0.0023(11) -0.0073(12) -0.0055(10)
C38 0.0418(16) 0.0267(13) 0.083(3) -0.0014(14) -0.0183(16) -0.0028(12)
C39 0.0495(18) 0.0373(16) 0.071(2) 0.0218(15) -0.0243(17) -0.0118(14)
C40 0.0347(14) 0.0460(16) 0.0432(16) 0.0182(13) -0.0152(12) -0.0175(12)
C41 0.0248(11) 0.0394(14) 0.0329(13) 0.0076(10) -0.0099(10) -0.0134(10)
C42 0.0210(11) 0.0491(15) 0.0272(12) -0.0010(11) -0.0017(9) -0.0120(10)
C43 0.0350(14) 0.078(2) 0.0267(13) -0.0002(14) -0.0009(11) -0.0199(15)
C44 0.0466(18) 0.106(3) 0.0330(16) -0.0262(19) 0.0095(14) -0.012(2)
C45 0.0495(19) 0.087(3) 0.050(2) -0.034(2) 0.0079(16) 0.0003(18)
C46 0.0357(15) 0.061(2) 0.0422(16) -0.0213(14) 0.0024(12) 0.0008(13)
C47 0.0517(19) 0.078(3) 0.0358(16) 0.0301(17) -0.0174(14) -0.0254(18)
C48 0.052(2) 0.094(3) 0.0293(15) 0.0094(17) -0.0065(14) -0.029(2)
C49 0.091(3) 0.057(2) 0.088(3) 0.012(2) -0.045(3) 0.002(2)
O1 0.0260(8) 0.0281(8) 0.0237(8) -0.0022(6) -0.0072(6) -0.0056(6)
Cl1 0.0623(5) 0.0718(6) 0.0500(5) -0.0074(4) -0.0015(4) -0.0018(5)
Cl2 0.0952(10) 0.0481(6) 0.260(2) -0.0264(10) -0.0738(13) 0.0138(6)
B1 0.0357(16) 0.0419(17) 0.0410(17) 0.0016(13) -0.0075(13) 0.0060(13)
F1 0.0670(15) 0.0933(19) 0.0761(17) 0.0075(14) 0.0188(13) 0.0187(14)
F2 0.1040(19) 0.0545(12) 0.0730(15) -0.0165(11) -0.0536(14) 0.0247(12)
F3 0.133(3) 0.100(2) 0.0787(18) -0.0158(15) -0.0292(17) 0.088(2)
F4 0.0881(19) 0.110(2) 0.0848(18) 0.0249(16) -0.0439(15) -0.0508(17)

loop_
_atom_type_symbol
_atom_type_scat_dispersion_real
_atom_type_scat_dispersion_imag
_atom_type_scat_Cromer_Mann_a1
_atom_type_scat_Cromer_Mann_b1
_atom_type_scat_Cromer_Mann_a2
_atom_type_scat_Cromer_Mann_b2
_atom_type_scat_Cromer_Mann_a3
_atom_type_scat_Cromer_Mann_b3
_atom_type_scat_Cromer_Mann_a4
_atom_type_scat_Cromer_Mann_b4
_atom_type_scat_Cromer_Mann_c
_atom_type_scat_source
Ag -0.8971 1.1015 19.2808 0.6446 16.6885 7.4726 4.8045 24.6605 1.0463 99.8156 5.1790 'International Tables Vol C 4.2.6.8 and 6.1.1.4'
P 0.1023 0.0942 6.4345 1.9067 4.1791 27.1570 1.7800 0.5260 1.4908 68.1645 1.1149 'International Tables Vol C 4.2.6.8 and 6.1.1.4'
O 0.0106 0.0060 3.0485 13.2771 2.2868 5.7011 1.5463 0.3239 0.8670 32.9089 0.2508 'International Tables Vol C 4.2.6.8 and 6.1.1.4'
Cl 0.1484 0.1585 11.4604 0.0104 7.1964 1.1662 6.2556 18.5194 1.6455 47.7784 -9.5574 'International Tables Vol C 4.2.6.8 and 6.1.1.4'
B 0.0013 0.0007 2.0545 23.2185 1.3326 1.0210 1.0979 60.3498 0.7068 0.1403 -0.1932 'International Tables Vol C 4.2.6.8 and 6.1.1.4'
F 0.0171 0.0103 3.5392 10.2825 2.6412 4.2944 1.5170 0.2615 1.0243 26.1476 0.2776 'International Tables Vol C 4.2.6.8 and 6.1.1.4'
N 0.0061 0.0033 12.2126 0.0057 3.1322 9.8933 2.0125 28.9975 1.1663 0.5826 -11.5290 'International Tables Vol C 4.2.6.8 and 6.1.1.4'
C 0.0033 0.0016 2.3100 20.8439 1.0200 10.2075 1.5886 0.5687 0.8650 51.6512 0.2156 'International Tables Vol C 4.2.6.8 and 6.1.1.4'
H 0.0000 0.0000 0.4930 10.5109 0.3229 26.1257 0.1402 3.1424 0.0408 57.7998 0.0030 'International Tables Vol C 4.2.6.8 and 6.1.1.4'

loop_
_geom_angle_atom_site_label_1
_geom_angle_atom_site_label_2
_geom_angle_atom_site_label_3
_geom_angle
_geom_angle_publ_flag
P1 Ag1 P2 114.49(2) yes
P1 Ag1 N1 95.82(5) yes
P2 Ag1 N1 140.81(5) yes
P1 Ag1 N2 100.74(5) yes
P2 Ag1 N2 122.25(6) yes
N1 Ag1 N2 71.69(8) yes
Ag1 P1 C1 117.55(8) yes
Ag1 P1 C13 114.48(8) yes
C1 P1 C13 105.89(11) yes
Ag1 P1 C19 111.32(7) yes
C1 P1 C19 102.63(10) yes
C13 P1 C19 103.43(11) yes
Ag1 P2 C12 111.82(7) yes
Ag1 P2 C25 111.62(8) yes
C12 P2 C25 105.24(10) yes
Ag1 P2 C31 119.99(7) yes
C12 P2 C31 103.01(10) yes
C25 P2 C31 103.80(10) yes
Ag1 N1 C37 124.78(18) yes
Ag1 N1 C41 114.22(17) yes
C37 N1 C41 119.1(2) yes
Ag1 N2 C42 113.58(18) yes
Ag1 N2 C46 127.1(2) yes
C42 N2 C46 118.1(3) yes
P1 C1 C2 122.06(18) yes
P1 C1 C6 120.61(17) yes
C2 C1 C6 117.3(2) yes
C1 C2 C3 120.8(2) yes
C1 C2 H21 119.5 no
C3 C2 H21 119.7 no
C2 C3 C4 120.3(2) yes
C2 C3 H31 119.9 no
C4 C3 H31 119.8 no
C3 C4 C5 120.0(2) yes
C3 C4 H41 120.0 no
C5 C4 H41 120.0 no
C4 C5 C6 118.9(3) yes
C4 C5 H51 120.8 no
C6 C5 H51 120.4 no
C1 C6 C5 122.6(2) yes
C1 C6 O1 119.4(2) yes
C5 C6 O1 118.0(2) yes
C8 C7 C12 121.7(2) yes
C8 C7 O1 123.1(2) yes
C12 C7 O1 115.20(19) yes
C7 C8 C9 119.0(2) yes
C7 C8 H81 120.3 no
C9 C8 H81 120.7 no
C8 C9 C10 120.7(2) yes
C8 C9 H91 119.6 no
C10 C9 H91 119.7 no
C9 C10 C11 119.7(2) yes
C9 C10 H101 120.1 no
C11 C10 H101 120.2 no
C10 C11 C12 121.2(2) yes
C10 C11 H111 119.6 no
C12 C11 H111 119.2 no
P2 C12 C7 119.30(17) yes
P2 C12 C11 122.67(17) yes
C7 C12 C11 117.8(2) yes
P1 C13 C14 123.0(2) yes
P1 C13 C18 118.0(2) yes
C14 C13 C18 118.8(2) yes
C13 C14 C15 120.3(3) yes
C13 C14 H141 119.5 no
C15 C14 H141 120.2 no
C14 C15 C16 120.7(3) yes
C14 C15 H151 119.6 no
C16 C15 H151 119.7 no
C15 C16 C17 119.3(3) yes
C15 C16 H161 120.3 no
C17 C16 H161 120.4 no
C16 C17 C18 120.3(3) yes
C16 C17 H171 119.8 no
C18 C17 H171 119.9 no
C17 C18 C13 120.6(3) yes
C17 C18 H181 119.9 no
C13 C18 H181 119.6 no
P1 C19 C20 117.58(18) yes
P1 C19 C24 123.40(19) yes
C20 C19 C24 118.6(2) yes
C19 C20 C21 120.4(2) yes
C19 C20 H201 119.7 no
C21 C20 H201 119.9 no
C20 C21 C22 120.4(3) yes
C20 C21 H211 119.9 no
C22 C21 H211 119.8 no
C21 C22 C23 119.7(2) yes
C21 C22 H221 120.3 no
C23 C22 H221 120.1 no
C22 C23 C24 120.3(3) yes
C22 C23 H231 120.0 no
C24 C23 H231 119.7 no
C23 C24 C19 120.6(2) yes
C23 C24 H241 119.9 no
C19 C24 H241 119.4 no
P2 C25 C26 123.08(19) yes
P2 C25 C30 117.62(19) yes
C26 C25 C30 119.3(2) yes
C25 C26 C27 119.9(3) yes
C25 C26 H261 119.7 no
C27 C26 H261 120.4 no
C26 C27 C28 120.4(3) yes
C26 C27 H271 119.7 no
C28 C27 H271 119.9 no
C27 C28 C29 120.0(3) yes
C27 C28 H281 120.0 no
C29 C28 H281 120.0 no
C28 C29 C30 119.5(3) yes
C28 C29 H291 120.2 no
C30 C29 H291 120.3 no
C29 C30 C25 120.8(3) yes
C29 C30 H301 119.8 no
C25 C30 H301 119.4 no
P2 C31 C32 118.03(17) yes
P2 C31 C36 122.92(17) yes
C32 C31 C36 119.0(2) yes
C31 C32 C33 120.5(2) yes
C31 C32 H321 119.6 no
C33 C32 H321 120.0 no
C32 C33 C34 120.2(2) yes
C32 C33 H331 119.9 no
C34 C33 H331 119.9 no
C33 C34 C35 120.0(2) yes
C33 C34 H341 120.0 no
C35 C34 H341 120.0 no
C34 C35 C36 120.1(2) yes
C34 C35 H351 120.0 no
C36 C35 H351 119.9 no
C31 C36 C35 120.2(2) yes
C31 C36 H361 119.7 no
C35 C36 H361 120.1 no
N1 C37 C38 122.5(3) yes
N1 C37 H371 118.4 no
C38 C37 H371 119.1 no
C37 C38 C39 118.8(3) yes
C37 C38 H381 120.6 no
C39 C38 H381 120.6 no
C38 C39 C40 120.5(3) yes
C38 C39 H391 120.1 no
C40 C39 H391 119.4 no
C39 C40 C41 117.7(3) yes
C39 C40 C47 123.4(3) yes
C41 C40 C47 118.9(3) yes
C40 C41 N1 121.4(3) yes
C40 C41 C42 119.7(3) yes
N1 C41 C42 118.9(2) yes
C41 C42 N2 119.0(2) yes
C41 C42 C43 119.3(3) yes
N2 C42 C43 121.7(3) yes
C42 C43 C44 117.7(3) yes
C42 C43 C48 119.1(4) yes
C44 C43 C48 123.2(3) yes
C43 C44 C45 120.4(3) yes
C43 C44 H441 119.5 no
C45 C44 H441 120.2 no
C44 C45 C46 118.1(4) yes
C44 C45 H451 120.8 no
C46 C45 H451 121.1 no
C45 C46 N2 124.0(3) yes
C45 C46 H461 118.4 no
N2 C46 H461 117.6 no
C40 C47 C48 121.6(3) yes
C40 C47 H471 119.0 no
C48 C47 H471 119.4 no
C43 C48 C47 121.3(3) yes
C43 C48 H481 119.1 no
C47 C48 H481 119.6 no
Cl1 C49 Cl2 113.3(2) yes
Cl1 C49 H491 108.7 no
Cl2 C49 H491 108.6 no
Cl1 C49 H492 108.4 no
Cl2 C49 H492 108.2 no
H491 C49 H492 109.5 no
C6 O1 C7 116.94(18) yes
F1 B1 F2 110.4(3) yes
F1 B1 F3 108.2(3) yes
F2 B1 F3 109.6(3) yes
F1 B1 F4 107.7(3) yes
F2 B1 F4 109.0(3) yes
F3 B1 F4 111.9(3) yes

loop_
_geom_bond_atom_site_label_1
_geom_bond_atom_site_label_2
_geom_bond_distance
_geom_bond_publ_flag
Ag1 P1 2.5319(6) yes
Ag1 P2 2.3814(6) yes
Ag1 N1 2.331(2) yes
Ag1 N2 2.378(2) yes
P1 C1 1.826(2) yes
P1 C13 1.820(3) yes
P1 C19 1.824(2) yes
P2 C12 1.818(2) yes
P2 C25 1.827(2) yes
P2 C31 1.818(2) yes
N1 C37 1.320(4) yes
N1 C41 1.368(3) yes
N2 C42 1.349(4) yes
N2 C46 1.326(4) yes
C1 C2 1.400(3) yes
C1 C6 1.388(3) yes
C2 C3 1.387(4) yes
C2 H21 1.000 no
C3 C4 1.379(4) yes
C3 H31 1.000 no
C4 C5 1.392(4) yes
C4 H41 1.000 no
C5 C6 1.381(3) yes
C5 H51 1.000 no
C6 O1 1.398(3) yes
C7 C8 1.386(3) yes
C7 C12 1.401(3) yes
C7 O1 1.385(3) yes
C8 C9 1.392(4) yes
C8 H81 1.000 no
C9 C10 1.382(4) yes
C9 H91 1.000 no
C10 C11 1.388(3) yes
C10 H101 1.000 no
C11 C12 1.396(3) yes
C11 H111 1.000 no
C13 C14 1.393(4) yes
C13 C18 1.388(4) yes
C14 C15 1.383(4) yes
C14 H141 1.000 no
C15 C16 1.384(5) yes
C15 H151 1.000 no
C16 C17 1.380(5) yes
C16 H161 1.000 no
C17 C18 1.392(4) yes
C17 H171 1.000 no
C18 H181 1.000 no
C19 C20 1.403(3) yes
C19 C24 1.390(3) yes
C20 C21 1.386(3) yes
C20 H201 1.000 no
C21 C22 1.387(4) yes
C21 H211 1.000 no
C22 C23 1.382(4) yes
C22 H221 1.000 no
C23 C24 1.391(4) yes
C23 H231 1.000 no
C24 H241 1.000 no
C25 C26 1.384(3) yes
C25 C30 1.380(3) yes
C26 C27 1.390(4) yes
C26 H261 1.000 no
C27 C28 1.376(5) yes
C27 H271 1.000 no
C28 C29 1.378(5) yes
C28 H281 1.000 no
C29 C30 1.391(4) yes
C29 H291 1.000 no
C30 H301 1.000 no
C31 C32 1.390(3) yes
C31 C36 1.397(3) yes
C32 C33 1.386(4) yes
C32 H321 1.000 no
C33 C34 1.381(4) yes
C33 H331 1.000 no
C34 C35 1.385(4) yes
C34 H341 1.000 no
C35 C36 1.391(3) yes
C35 H351 1.000 no
C36 H361 1.000 no
C37 C38 1.399(4) yes
C37 H371 1.000 no
C38 C39 1.362(6) yes
C38 H381 1.000 no
C39 C40 1.393(5) yes
C39 H391 1.000 no
C40 C41 1.405(4) yes
C40 C47 1.438(5) yes
C41 C42 1.442(4) yes
C42 C43 1.419(4) yes
C43 C44 1.400(6) yes
C43 C48 1.428(5) yes
C44 C45 1.352(6) yes
C44 H441 1.000 no
C45 C46 1.398(5) yes
C45 H451 1.000 no
C46 H461 1.000 no
C47 C48 1.340(6) yes
C47 H471 1.000 no
C48 H481 1.000 no
C49 Cl1 1.749(5) yes
C49 Cl2 1.691(4) yes
C49 H491 1.000 no
C49 H492 1.000 no
B1 F1 1.356(4) yes
B1 F2 1.366(4) yes
B1 F3 1.366(4) yes
B1 F4 1.372(4) yes
